data_4307787
loop_
_publ_author_name
'Long Jiang'
'Xiao-Long Feng'
'Cheng-Yong Su'
'Xiao-Ming Chen'
'Tong-Bu Lu'

_publ_section_title
;
Interchain-Solvent-Induced Chirality Change of 1D Helical Chains: From
Achiral to Chiral Crystallization
;
_journal_name_full 'Inorganic Chemistry'
_journal_page_first 2637
_journal_page_last 2644
_journal_paper_doi 10.1021/ic062272u
_journal_volume 46
_journal_year 2007
_chemical_formula_sum 'C20 H40 N8 Ni2 O2'
_chemical_formula_weight 542.02
_chemical_name_systematic
; 
 ? 
;
_space_group_IT_number 4
_symmetry_cell_setting monoclinic
_symmetry_space_group_name_Hall 'P 2yb'
_symmetry_space_group_name_H-M 'P 1 21 1'
_atom_sites_solution_hydrogens geom
_atom_sites_solution_primary direct
_atom_sites_solution_secondary difmap
_audit_creation_method SHELXL-97
_cell_angle_alpha 90.00
_cell_angle_beta 95.148(4)
_cell_angle_gamma 90.00
_cell_formula_units_Z 2
_cell_length_a 8.8514(18)
_cell_length_b 14.824(3)
_cell_length_c 10.049(2)
_cell_measurement_reflns_used 1817
_cell_measurement_temperature 293(2)
_cell_measurement_theta_max 22.84
_cell_measurement_theta_min 2.31
_cell_volume 1313.2(5)
_computing_cell_refinement 'Bruker SMART'
_computing_data_collection 'Bruker SMART'
_computing_data_reduction 'Bruker SAINT'
_computing_molecular_graphics 'Bruker SHELXTL'
_computing_publication_material 'Bruker SHELXTL'
_computing_structure_refinement 'SHELXL-97 (Sheldrick, 1997)'
_computing_structure_solution 'SHELXS-97 (Sheldrick, 1990)'
_diffrn_ambient_temperature 293(2)
_diffrn_measured_fraction_theta_full 0.974
_diffrn_measured_fraction_theta_max 0.974
_diffrn_measurement_device_type 'CCD area detector'
_diffrn_measurement_method 'phi and omega scans'
_diffrn_radiation_monochromator graphite
_diffrn_radiation_source 'fine-focus sealed tube'
_diffrn_radiation_type MoK\a
_diffrn_radiation_wavelength 0.71073
_diffrn_reflns_av_R_equivalents 0.0436
_diffrn_reflns_av_sigmaI/netI 0.1152
_diffrn_reflns_limit_h_max 10
_diffrn_reflns_limit_h_min -11
_diffrn_reflns_limit_k_max 18
_diffrn_reflns_limit_k_min -18
_diffrn_reflns_limit_l_max 12
_diffrn_reflns_limit_l_min -5
_diffrn_reflns_number 7151
_diffrn_reflns_theta_full 27.19
_diffrn_reflns_theta_max 27.19
_diffrn_reflns_theta_min 2.03
_diffrn_standards_decay_% 0
_diffrn_standards_interval_count 0
_diffrn_standards_interval_time 0
_diffrn_standards_number 0
_exptl_absorpt_coefficient_mu 1.465
_exptl_absorpt_correction_T_max 0.8102
_exptl_absorpt_correction_T_min 0.5850
_exptl_absorpt_correction_type multi-scan
_exptl_absorpt_process_details 'SADABS (Sheldrick, 1996)'
_exptl_crystal_colour violet
_exptl_crystal_density_diffrn 1.371
_exptl_crystal_density_method 'not measured'
_exptl_crystal_description plate
_exptl_crystal_F_000 576
_exptl_crystal_size_max 0.41
_exptl_crystal_size_mid 0.28
_exptl_crystal_size_min 0.15
_refine_diff_density_max 0.958
_refine_diff_density_min -0.607
_refine_diff_density_rms 0.103
_refine_ls_abs_structure_details 'Flack H D (1983), Acta Cryst. A39, 876-881'
_refine_ls_abs_structure_Flack 0.24(3)
_refine_ls_extinction_method none
_refine_ls_goodness_of_fit_ref 1.004
_refine_ls_hydrogen_treatment mixed
_refine_ls_matrix_type full
_refine_ls_number_parameters 296
_refine_ls_number_reflns 5336
_refine_ls_number_restraints 1
_refine_ls_restrained_S_all 1.004
_refine_ls_R_factor_all 0.1077
_refine_ls_R_factor_gt 0.0603
_refine_ls_shift/su_max 0.001
_refine_ls_shift/su_mean 0.001
_refine_ls_structure_factor_coef Fsqd
_refine_ls_weighting_details 'calc w=1/[\s^2^(Fo^2^)+(0.0578P)^2^+0.0000P] where P=(Fo^2^+2Fc^2^)/3'
_refine_ls_weighting_scheme calc
_refine_ls_wR_factor_gt 0.1191
_refine_ls_wR_factor_ref 0.1391
_reflns_number_gt 3450
_reflns_number_total 5336
_reflns_threshold_expression >2sigma(I)
_cod_data_source_file ic062272usi20061129_100751_4.cif
_cod_data_source_block 4.2H2O-4
_cod_depositor_comments
;
The following automatic conversions were performed:
'_symmetry_cell_setting' value 'Monoclinic' changed to 'monoclinic'
according to '/home/saulius/struct/CIF-dictionaries/cif_core.dic'
dictionary named 'cif_core.dic' version 2.4.1 from 2010-06-29.

Automatic conversion script
Id: cif_fix_enum 1527 2010-12-29 10:47:43Z saulius 
;
_cod_database_code 4307787

loop_
_symmetry_equiv_pos_as_xyz
'x, y, z'
'-x, y+1/2, -z'

loop_
_atom_site_label
_atom_site_type_symbol
_atom_site_fract_x
_atom_site_fract_y
_atom_site_fract_z
_atom_site_U_iso_or_equiv
_atom_site_adp_type
_atom_site_occupancy
_atom_site_symmetry_multiplicity
_atom_site_calc_flag
_atom_site_refinement_flags
_atom_site_disorder_assembly
_atom_site_disorder_group
C1 C 1.0615(8) 0.6719(5) 0.2971(8) 0.041(2) Uani 1 1 d . . .
H1A H 1.0291 0.6876 0.3838 0.049 Uiso 1 1 calc R . .
H1B H 1.1675 0.6882 0.2965 0.049 Uiso 1 1 calc R . .
C2 C 1.0438(9) 0.5728(5) 0.2752(9) 0.044(2) Uani 1 1 d . . .
H2A H 1.0827 0.5564 0.1913 0.053 Uiso 1 1 calc R . .
H2B H 1.1022 0.5406 0.3464 0.053 Uiso 1 1 calc R . .
C3 C 0.8545(9) 0.4527(4) 0.2275(8) 0.0417(19) Uani 1 1 d . . .
H3 H 0.8687 0.4503 0.1320 0.050 Uiso 1 1 calc R . .
C4 C 0.9598(11) 0.3833(6) 0.2964(11) 0.068(3) Uani 1 1 d . . .
H4A H 1.0614 0.3937 0.2737 0.102 Uiso 1 1 calc R . .
H4B H 0.9278 0.3239 0.2678 0.102 Uiso 1 1 calc R . .
H4C H 0.9569 0.3882 0.3914 0.102 Uiso 1 1 calc R . .
C5 C 0.6906(9) 0.4259(5) 0.2426(8) 0.046(2) Uani 1 1 d . . .
H5A H 0.6726 0.4357 0.3353 0.055 Uiso 1 1 calc R . .
H5B H 0.6826 0.3615 0.2267 0.055 Uiso 1 1 calc R . .
C6 C 1.1321(9) 0.8581(6) 0.2508(10) 0.061(2) Uani 1 1 d . . .
H6A H 1.1652 0.8399 0.3403 0.092 Uiso 1 1 calc R . .
H6B H 1.1322 0.9228 0.2453 0.092 Uiso 1 1 calc R . .
H6C H 1.1996 0.8339 0.1902 0.092 Uiso 1 1 calc R . .
C7 C 0.5610(8) 0.4709(5) 0.1569(7) 0.0366(17) Uani 1 1 d . . .
C8 C 0.5783(9) 0.4538(5) 0.0068(8) 0.052(2) Uani 1 1 d . . .
H8A H 0.4929 0.4791 -0.0461 0.078 Uiso 1 1 calc R . .
H8B H 0.5828 0.3901 -0.0093 0.078 Uiso 1 1 calc R . .
H8C H 0.6698 0.4817 -0.0172 0.078 Uiso 1 1 calc R . .
C9 C 0.4126(9) 0.4279(6) 0.1902(9) 0.055(2) Uani 1 1 d . . .
H9A H 0.3998 0.4372 0.2831 0.083 Uiso 1 1 calc R . .
H9B H 0.4151 0.3644 0.1720 0.083 Uiso 1 1 calc R . .
H9C H 0.3295 0.4550 0.1367 0.083 Uiso 1 1 calc R . .
C10 C 0.5081(9) 0.5970(5) 0.3071(8) 0.037(2) Uani 1 1 d . . .
H10A H 0.5679 0.5673 0.3799 0.045 Uiso 1 1 calc R . .
H10B H 0.4029 0.5795 0.3104 0.045 Uiso 1 1 calc R . .
C11 C 0.5233(9) 0.6980(5) 0.3216(8) 0.037(2) Uani 1 1 d . . .
H11A H 0.4620 0.7276 0.2495 0.045 Uiso 1 1 calc R . .
H11B H 0.4871 0.7169 0.4055 0.045 Uiso 1 1 calc R . .
C12 C 0.7043(9) 0.8236(5) 0.3112(8) 0.0407(19) Uani 1 1 d . . .
H12 H 0.6607 0.8447 0.2236 0.049 Uiso 1 1 calc R . .
C13 C 0.6264(11) 0.8733(6) 0.4188(11) 0.078(3) Uani 1 1 d . . .
H13A H 0.5220 0.8552 0.4153 0.117 Uiso 1 1 calc R . .
H13B H 0.6321 0.9371 0.4040 0.117 Uiso 1 1 calc R . .
H13C H 0.6762 0.8589 0.5051 0.117 Uiso 1 1 calc R . .
C14 C 0.8735(9) 0.8470(5) 0.3260(8) 0.049(2) Uani 1 1 d . . .
H14A H 0.8821 0.9115 0.3406 0.059 Uiso 1 1 calc R . .
H14B H 0.9179 0.8179 0.4066 0.059 Uiso 1 1 calc R . .
C15 C 0.9716(9) 0.8229(5) 0.2133(8) 0.043(2) Uani 1 1 d . . .
C16 C 0.9113(10) 0.8641(5) 0.0818(8) 0.055(2) Uani 1 1 d . . .
H16A H 0.9789 0.8505 0.0150 0.082 Uiso 1 1 calc R . .
H16B H 0.9038 0.9283 0.0917 0.082 Uiso 1 1 calc R . .
H16C H 0.8127 0.8397 0.0551 0.082 Uiso 1 1 calc R . .
C17 C 0.9353(7) 0.6099(5) -0.0949(7) 0.0303(16) Uani 1 1 d . . .
C18 C 1.2199(8) 0.6586(6) -0.0775(8) 0.046(2) Uani 1 1 d . . .
C19 C 1.2188(8) 0.6393(8) -0.3409(7) 0.055(2) Uani 1 1 d . . .
C20 C 0.9268(9) 0.6059(5) -0.3571(7) 0.043(2) Uani 1 1 d . . .
N1 N 0.9709(6) 0.7228(4) 0.1924(6) 0.0360(14) Uani 1 1 d . . .
H1E H 1.0187 0.7141 0.1168 0.043 Uiso 1 1 calc R . .
N2 N 0.8849(6) 0.5465(4) 0.2723(6) 0.0343(14) Uani 1 1 d . . .
H2E H 0.8586 0.5505 0.3576 0.041 Uiso 1 1 calc R . .
N3 N 0.5621(6) 0.5688(4) 0.1767(5) 0.0303(13) Uani 1 1 d . . .
H3A H 0.4925 0.5910 0.1130 0.036 Uiso 1 1 calc R . .
N4 N 0.6835(6) 0.7244(4) 0.3181(6) 0.0327(14) Uani 1 1 d . . .
H4D H 0.7342 0.7051 0.3957 0.039 Uiso 1 1 calc R . .
N5 N 0.8528(6) 0.6038(4) -0.0141(6) 0.0336(15) Uani 1 1 d . . .
N6 N 1.3040(8) 0.6811(6) 0.0075(7) 0.069(2) Uani 1 1 d . . .
N7 N 1.3084(8) 0.6496(10) -0.4142(7) 0.099(3) Uani 1 1 d . . .
N8 N 0.8312(8) 0.5975(5) -0.4406(7) 0.065(2) Uani 1 1 d . . .
Ni1 Ni 1.07529(10) 0.62719(5) -0.21937(9) 0.0363(3) Uani 1 1 d . . .
Ni2 Ni 0.76275(9) 0.64731(5) 0.16112(8) 0.0279(2) Uani 1 1 d . . .
O1 O 0.6209(5) 0.7286(3) 0.0164(5) 0.0414(13) Uani 1 1 d . . .
H1C H 0.5259 0.7341 0.0273 0.062 Uiso 1 1 d R . .
H1D H 0.6282 0.7156 -0.0661 0.062 Uiso 1 1 d R . .
O2 O 0.6015(7) 0.6863(6) -0.2534(7) 0.104(3) Uani 1 1 d . . .
H2C H 0.5088 0.6800 -0.2911 0.155 Uiso 1 1 d R . .
H2D H 0.6598 0.6593 -0.3050 0.155 Uiso 1 1 d R . .

loop_
_atom_site_aniso_label
_atom_site_aniso_U_11
_atom_site_aniso_U_22
_atom_site_aniso_U_33
_atom_site_aniso_U_23
_atom_site_aniso_U_13
_atom_site_aniso_U_12
C1 0.025(4) 0.057(5) 0.039(5) 0.007(4) 0.001(3) -0.012(3)
C2 0.038(5) 0.054(5) 0.041(5) 0.007(4) 0.004(4) 0.007(4)
C3 0.056(5) 0.031(4) 0.038(5) 0.001(3) 0.005(4) 0.002(4)
C4 0.076(6) 0.044(5) 0.083(7) 0.016(5) -0.002(6) 0.015(5)
C5 0.063(6) 0.034(4) 0.043(5) 0.001(4) 0.013(4) -0.001(4)
C6 0.045(5) 0.062(6) 0.077(7) -0.007(5) 0.009(5) -0.020(4)
C7 0.039(4) 0.036(4) 0.034(4) -0.004(3) 0.002(3) -0.009(3)
C8 0.054(5) 0.055(5) 0.048(5) -0.010(4) 0.007(4) -0.009(4)
C9 0.062(6) 0.049(5) 0.054(6) -0.001(4) 0.003(5) -0.021(4)
C10 0.024(4) 0.058(5) 0.030(5) 0.002(4) 0.009(4) -0.005(3)
C11 0.034(5) 0.046(5) 0.033(5) -0.013(4) 0.013(4) -0.001(4)
C12 0.042(5) 0.039(4) 0.042(5) -0.013(3) 0.008(4) 0.003(3)
C13 0.083(7) 0.053(5) 0.104(9) -0.031(6) 0.042(7) -0.002(5)
C14 0.050(5) 0.051(5) 0.046(5) -0.016(4) 0.005(4) -0.017(4)
C15 0.040(5) 0.037(4) 0.053(5) 0.001(4) 0.009(4) -0.003(3)
C16 0.060(6) 0.045(5) 0.059(6) 0.020(4) 0.005(5) -0.011(4)
C17 0.030(4) 0.039(4) 0.022(4) -0.001(3) -0.002(3) 0.002(3)
C18 0.027(4) 0.071(6) 0.042(4) 0.015(5) 0.015(3) 0.011(4)
C19 0.040(4) 0.095(7) 0.029(4) 0.000(6) 0.002(3) 0.003(6)
C20 0.046(5) 0.066(5) 0.018(4) -0.001(3) 0.009(3) -0.003(4)
N1 0.038(4) 0.042(4) 0.029(3) 0.000(3) 0.010(3) -0.005(3)
N2 0.028(3) 0.046(4) 0.029(3) 0.003(3) 0.004(3) 0.004(3)
N3 0.032(3) 0.040(3) 0.018(3) 0.001(3) -0.001(3) 0.000(3)
N4 0.036(3) 0.041(3) 0.022(3) -0.004(3) 0.005(3) 0.003(3)
N5 0.035(3) 0.041(4) 0.025(3) -0.005(3) 0.005(3) 0.000(3)
N6 0.049(5) 0.118(7) 0.036(4) -0.009(4) -0.011(4) -0.005(4)
N7 0.056(5) 0.199(10) 0.047(4) 0.010(8) 0.025(4) -0.012(7)
N8 0.053(5) 0.115(7) 0.025(4) -0.004(4) -0.005(4) -0.002(4)
Ni1 0.0312(5) 0.0587(7) 0.0196(4) 0.0010(5) 0.0051(4) 0.0012(5)
Ni2 0.0273(4) 0.0380(5) 0.0189(4) -0.0003(4) 0.0042(3) -0.0012(4)
O1 0.040(3) 0.055(3) 0.029(3) 0.005(2) 0.002(2) 0.003(2)
O2 0.060(4) 0.181(9) 0.067(5) -0.041(5) -0.009(4) 0.033(5)

loop_
_atom_type_symbol
_atom_type_description
_atom_type_scat_dispersion_real
_atom_type_scat_dispersion_imag
_atom_type_scat_source
C C 0.0033 0.0016 'International Tables Vol C Tables 4.2.6.8 and 6.1.1.4'
H H 0.0000 0.0000 'International Tables Vol C Tables 4.2.6.8 and 6.1.1.4'
N N 0.0061 0.0033 'International Tables Vol C Tables 4.2.6.8 and 6.1.1.4'
O O 0.0106 0.0060 'International Tables Vol C Tables 4.2.6.8 and 6.1.1.4'
Ni Ni 0.3393 1.1124 'International Tables Vol C Tables 4.2.6.8 and 6.1.1.4'

loop_
_geom_angle_atom_site_label_1
_geom_angle_atom_site_label_2
_geom_angle_atom_site_label_3
_geom_angle
_geom_angle_site_symmetry_1
_geom_angle_site_symmetry_3
_geom_angle_publ_flag
N1 C1 C2 110.9(7) . . ?
N1 C1 H1A 109.5 . . ?
C2 C1 H1A 109.5 . . ?
N1 C1 H1B 109.5 . . ?
C2 C1 H1B 109.5 . . ?
H1A C1 H1B 108.1 . . ?
N2 C2 C1 110.8(6) . . ?
N2 C2 H2A 109.5 . . ?
C1 C2 H2A 109.5 . . ?
N2 C2 H2B 109.5 . . ?
C1 C2 H2B 109.5 . . ?
H2A C2 H2B 108.1 . . ?
N2 C3 C4 114.4(7) . . ?
N2 C3 C5 111.3(6) . . ?
C4 C3 C5 109.3(6) . . ?
N2 C3 H3 107.2 . . ?
C4 C3 H3 107.2 . . ?
C5 C3 H3 107.2 . . ?
C3 C4 H4A 109.5 . . ?
C3 C4 H4B 109.5 . . ?
H4A C4 H4B 109.5 . . ?
C3 C4 H4C 109.5 . . ?
H4A C4 H4C 109.5 . . ?
H4B C4 H4C 109.5 . . ?
C3 C5 C7 120.3(6) . . ?
C3 C5 H5A 107.3 . . ?
C7 C5 H5A 107.3 . . ?
C3 C5 H5B 107.3 . . ?
C7 C5 H5B 107.3 . . ?
H5A C5 H5B 106.9 . . ?
C15 C6 H6A 109.5 . . ?
C15 C6 H6B 109.5 . . ?
H6A C6 H6B 109.5 . . ?
C15 C6 H6C 109.5 . . ?
H6A C6 H6C 109.5 . . ?
H6B C6 H6C 109.5 . . ?
N3 C7 C9 112.4(6) . . ?
N3 C7 C5 111.1(6) . . ?
C9 C7 C5 108.2(6) . . ?
N3 C7 C8 107.1(6) . . ?
C9 C7 C8 107.9(6) . . ?
C5 C7 C8 110.1(6) . . ?
C7 C8 H8A 109.5 . . ?
C7 C8 H8B 109.5 . . ?
H8A C8 H8B 109.5 . . ?
C7 C8 H8C 109.5 . . ?
H8A C8 H8C 109.5 . . ?
H8B C8 H8C 109.5 . . ?
C7 C9 H9A 109.5 . . ?
C7 C9 H9B 109.5 . . ?
H9A C9 H9B 109.5 . . ?
C7 C9 H9C 109.5 . . ?
H9A C9 H9C 109.5 . . ?
H9B C9 H9C 109.5 . . ?
N3 C10 C11 109.2(6) . . ?
N3 C10 H10A 109.8 . . ?
C11 C10 H10A 109.8 . . ?
N3 C10 H10B 109.8 . . ?
C11 C10 H10B 109.8 . . ?
H10A C10 H10B 108.3 . . ?
N4 C11 C10 109.8(7) . . ?
N4 C11 H11A 109.7 . . ?
C10 C11 H11A 109.7 . . ?
N4 C11 H11B 109.7 . . ?
C10 C11 H11B 109.7 . . ?
H11A C11 H11B 108.2 . . ?
N4 C12 C13 112.3(7) . . ?
N4 C12 C14 110.1(6) . . ?
C13 C12 C14 108.8(7) . . ?
N4 C12 H12 108.5 . . ?
C13 C12 H12 108.5 . . ?
C14 C12 H12 108.5 . . ?
C12 C13 H13A 109.5 . . ?
C12 C13 H13B 109.5 . . ?
H13A C13 H13B 109.5 . . ?
C12 C13 H13C 109.5 . . ?
H13A C13 H13C 109.5 . . ?
H13B C13 H13C 109.5 . . ?
C15 C14 C12 119.4(7) . . ?
C15 C14 H14A 107.5 . . ?
C12 C14 H14A 107.5 . . ?
C15 C14 H14B 107.5 . . ?
C12 C14 H14B 107.5 . . ?
H14A C14 H14B 107.0 . . ?
N1 C15 C16 106.3(6) . . ?
N1 C15 C6 111.4(6) . . ?
C16 C15 C6 109.0(7) . . ?
N1 C15 C14 109.9(6) . . ?
C16 C15 C14 112.0(7) . . ?
C6 C15 C14 108.4(7) . . ?
C15 C16 H16A 109.5 . . ?
C15 C16 H16B 109.5 . . ?
H16A C16 H16B 109.5 . . ?
C15 C16 H16C 109.5 . . ?
H16A C16 H16C 109.5 . . ?
H16B C16 H16C 109.5 . . ?
N5 C17 Ni1 175.8(6) . . ?
N6 C18 Ni1 177.1(8) . . ?
N7 C19 Ni1 177.7(11) . . ?
N8 C20 Ni1 176.0(8) . . ?
C1 N1 C15 114.3(6) . . ?
C1 N1 Ni2 104.0(4) . . ?
C15 N1 Ni2 121.8(4) . . ?
C1 N1 H1E 105.1 . . ?
C15 N1 H1E 105.1 . . ?
Ni2 N1 H1E 105.1 . . ?
C2 N2 C3 114.0(6) . . ?
C2 N2 Ni2 105.7(4) . . ?
C3 N2 Ni2 115.8(5) . . ?
C2 N2 H2E 107.0 . . ?
C3 N2 H2E 107.0 . . ?
Ni2 N2 H2E 107.0 . . ?
C7 N3 C10 113.4(5) . . ?
C7 N3 Ni2 121.6(4) . . ?
C10 N3 Ni2 104.2(4) . . ?
C7 N3 H3A 105.5 . . ?
C10 N3 H3A 105.5 . . ?
Ni2 N3 H3A 105.5 . . ?
C11 N4 C12 112.8(5) . . ?
C11 N4 Ni2 105.0(4) . . ?
C12 N4 Ni2 116.7(4) . . ?
C11 N4 H4D 107.3 . . ?
C12 N4 H4D 107.3 . . ?
Ni2 N4 H4D 107.3 . . ?
C17 N5 Ni2 152.4(6) . . ?
C19 Ni1 C20 90.4(3) . . ?
C19 Ni1 C17 177.3(4) . . ?
C20 Ni1 C17 90.5(3) . . ?
C19 Ni1 C18 90.9(3) . . ?
C20 Ni1 C18 175.2(4) . . ?
C17 Ni1 C18 88.5(3) . . ?
N5 Ni2 N2 90.7(2) . . ?
N5 Ni2 N4 165.2(2) . . ?
N2 Ni2 N4 100.1(2) . . ?
N5 Ni2 N3 105.9(2) . . ?
N2 Ni2 N3 88.0(2) . . ?
N4 Ni2 N3 84.6(2) . . ?
N5 Ni2 N1 84.1(2) . . ?
N2 Ni2 N1 84.2(2) . . ?
N4 Ni2 N1 87.0(2) . . ?
N3 Ni2 N1 167.4(2) . . ?
N5 Ni2 O1 81.4(2) . . ?
N2 Ni2 O1 167.8(2) . . ?
N4 Ni2 O1 89.4(2) . . ?
N3 Ni2 O1 85.29(19) . . ?
N1 Ni2 O1 104.0(2) . . ?
Ni2 O1 H1C 118.3 . . ?
Ni2 O1 H1D 115.3 . . ?
H1C O1 H1D 107.6 . . ?
H2C O2 H2D 106.2 . . ?

loop_
_geom_bond_atom_site_label_1
_geom_bond_atom_site_label_2
_geom_bond_distance
_geom_bond_site_symmetry_2
_geom_bond_publ_flag
C1 N1 1.472(9) . ?
C1 C2 1.492(10) . ?
C1 H1A 0.9700 . ?
C1 H1B 0.9700 . ?
C2 N2 1.457(9) . ?
C2 H2A 0.9700 . ?
C2 H2B 0.9700 . ?
C3 N2 1.479(9) . ?
C3 C4 1.513(10) . ?
C3 C5 1.524(10) . ?
C3 H3 0.9800 . ?
C4 H4A 0.9600 . ?
C4 H4B 0.9600 . ?
C4 H4C 0.9600 . ?
C5 C7 1.525(10) . ?
C5 H5A 0.9700 . ?
C5 H5B 0.9700 . ?
C6 C15 1.529(11) . ?
C6 H6A 0.9600 . ?
C6 H6B 0.9600 . ?
C6 H6C 0.9600 . ?
C7 N3 1.465(9) . ?
C7 C9 1.524(9) . ?
C7 C8 1.551(10) . ?
C8 H8A 0.9600 . ?
C8 H8B 0.9600 . ?
C8 H8C 0.9600 . ?
C9 H9A 0.9600 . ?
C9 H9B 0.9600 . ?
C9 H9C 0.9600 . ?
C10 N3 1.494(9) . ?
C10 C11 1.510(9) . ?
C10 H10A 0.9700 . ?
C10 H10B 0.9700 . ?
C11 N4 1.475(9) . ?
C11 H11A 0.9700 . ?
C11 H11B 0.9700 . ?
C12 N4 1.485(9) . ?
C12 C13 1.523(10) . ?
C12 C14 1.531(11) . ?
C12 H12 0.9800 . ?
C13 H13A 0.9600 . ?
C13 H13B 0.9600 . ?
C13 H13C 0.9600 . ?
C14 C15 1.529(10) . ?
C14 H14A 0.9700 . ?
C14 H14B 0.9700 . ?
C15 N1 1.499(9) . ?
C15 C16 1.509(11) . ?
C16 H16A 0.9600 . ?
C16 H16B 0.9600 . ?
C16 H16C 0.9600 . ?
C17 N5 1.143(8) . ?
C17 Ni1 1.856(7) . ?
C18 N6 1.131(10) . ?
C18 Ni1 1.887(9) . ?
C19 N7 1.140(9) . ?
C19 Ni1 1.848(7) . ?
C20 N8 1.144(9) . ?
C20 Ni1 1.848(8) . ?
N1 Ni2 2.155(6) . ?
N1 H1E 0.9100 . ?
N2 Ni2 2.105(6) . ?
N2 H2E 0.9100 . ?
N3 Ni2 2.140(6) . ?
N3 H3A 0.9100 . ?
N4 Ni2 2.118(5) . ?
N4 H4D 0.9100 . ?
N5 Ni2 2.099(6) . ?
Ni2 O1 2.195(5) . ?
O1 H1C 0.8614 . ?
O1 H1D 0.8590 . ?
O2 H2C 0.8772 . ?
O2 H2D 0.8621 . ?

loop_
_geom_hbond_atom_site_label_D
_geom_hbond_atom_site_label_H
_geom_hbond_atom_site_label_A
_geom_hbond_distance_DH
_geom_hbond_distance_HA
_geom_hbond_distance_DA
_geom_hbond_angle_DHA
_geom_hbond_site_symmetry_A
N2 H2E N8 0.91 2.18 3.061(9) 163.0 1_556
N4 H4D N8 0.91 2.39 3.249(9) 156.5 1_556
N3 H3A N6 0.91 2.32 3.191(10) 160.9 1_455
O1 H1C N6 0.86 2.11 2.885(9) 149.9 1_455
O2 H2C N7 0.88 2.12 2.980(11) 167.6 1_455
O1 H1D O2 0.86 1.93 2.773(8) 168.7 .
O2 H2D N8 0.86 2.32 3.177(9) 175.0 .
